data_7061644
loop_
_publ_author_name
'Plaza-Lozano, Diego'
'Ram\'irez-Palma, David'
'Vela, Alberto'
'Olgu\'in, Juan'

_publ_section_title
;
 High spin iron(ii) complexes based on imidazolyl- and
 1,2,3-triazolyl-thione ligands and NCE (E = S, Se or BH3) co-ligands:
 effect of the S-functional group on the structural and magnetic
 properties
;
_journal_issue 31
_journal_name_full 'New Journal of Chemistry'
_journal_page_first 14910
_journal_page_last 14921
_journal_paper_doi 10.1039/D2NJ01989B
_journal_volume 46
_journal_year 2022
_chemical_formula_moiety 'C20 H18 Fe N8 S4'
_chemical_formula_sum 'C20 H18 Fe N8 S4'
_chemical_formula_weight 554.51
_space_group_crystal_system monoclinic
_space_group_IT_number 14
_space_group_name_Hall '-P 2ybc'
_space_group_name_H-M_alt 'P 1 21/c 1'
_atom_sites_solution_hydrogens geom
_atom_sites_solution_primary direct
_atom_sites_solution_secondary difmap
_audit_creation_method SHELXL-2014/7
_audit_update_record
;
2020-05-23 deposited with the CCDC.	2022-07-07 downloaded from the CCDC.
;
_cell_angle_alpha 90
_cell_angle_beta 99.618(2)
_cell_angle_gamma 90
_cell_formula_units_Z 2
_cell_length_a 9.8211(7)
_cell_length_b 15.7029(11)
_cell_length_c 7.7911(6)
_cell_measurement_reflns_used 9991
_cell_measurement_temperature 150(2)
_cell_measurement_theta_max 33.16
_cell_measurement_theta_min 2.47
_cell_volume 1184.65(15)
_computing_cell_refinement 'APEX2 v2012.10.0(Bruker, 2012)'
_computing_data_collection 'Bruker Instrument Service (Bruker AXS Inc., 2015)'
_computing_data_reduction 'SAINT V8.27B (Bruker, 2012)'
_computing_molecular_graphics 'XP V 5.1 (Bruker, 1998)'
_computing_publication_material 'CIFTAB V 2013/2 (Sheldrick, 2013)'
_computing_structure_refinement 'SHELXL-2014/7 (Sheldrick, 2014)'
_computing_structure_solution 'SHELXS-2012 (Bruker, 2013)'
_diffrn_ambient_temperature 150(2)
_diffrn_detector_area_resol_mean 10.4167
_diffrn_measured_fraction_theta_full 0.989
_diffrn_measured_fraction_theta_max 0.995
_diffrn_measurement_device_type 'Bruker D8 VENTURE diffractometer'
_diffrn_measurement_method '\f and \w scans'
_diffrn_radiation_monochromator 'multilayer mirror'
_diffrn_radiation_type MoK\a
_diffrn_radiation_wavelength 0.71073
_diffrn_reflns_av_R_equivalents 0.0355
_diffrn_reflns_av_unetI/netI 0.0173
_diffrn_reflns_Laue_measured_fraction_full 0.989
_diffrn_reflns_Laue_measured_fraction_max 0.995
_diffrn_reflns_limit_h_max 14
_diffrn_reflns_limit_h_min -14
_diffrn_reflns_limit_k_max 23
_diffrn_reflns_limit_k_min -23
_diffrn_reflns_limit_l_max 11
_diffrn_reflns_limit_l_min -11
_diffrn_reflns_number 36368
_diffrn_reflns_point_group_measured_fraction_full 0.989
_diffrn_reflns_point_group_measured_fraction_max 0.995
_diffrn_reflns_theta_full 25.242
_diffrn_reflns_theta_max 32.575
_diffrn_reflns_theta_min 2.471
_diffrn_source_type 'Incoatec I\mS HB'
_exptl_absorpt_coefficient_mu 1.016
_exptl_absorpt_correction_T_max 0.7465
_exptl_absorpt_correction_T_min 0.7019
_exptl_absorpt_correction_type multi-scan
_exptl_absorpt_process_details '(Sheldrick, 2012)'
_exptl_crystal_colour orange
_exptl_crystal_density_diffrn 1.555
_exptl_crystal_density_meas ?
_exptl_crystal_density_method 'not measured'
_exptl_crystal_description prism
_exptl_crystal_F_000 568
_exptl_crystal_size_max 0.303
_exptl_crystal_size_mid 0.277
_exptl_crystal_size_min 0.254
_exptl_transmission_factor_max 0.7465
_exptl_transmission_factor_min 0.7019
_refine_diff_density_max 0.417
_refine_diff_density_min -0.473
_refine_diff_density_rms 0.052
_refine_ls_extinction_method none
_refine_ls_goodness_of_fit_ref 1.091
_refine_ls_hydrogen_treatment constr
_refine_ls_matrix_type full
_refine_ls_number_parameters 152
_refine_ls_number_reflns 4290
_refine_ls_number_restraints 0
_refine_ls_restrained_S_all 1.091
_refine_ls_R_factor_all 0.0275
_refine_ls_R_factor_gt 0.0244
_refine_ls_shift/su_max 0.001
_refine_ls_shift/su_mean 0.000
_refine_ls_structure_factor_coef Fsqd
_refine_ls_weighting_details 'w=1/[\s^2^(Fo^2^)+(0.0274P)^2^+0.4383P] where P=(Fo^2^+2Fc^2^)/3'
_refine_ls_weighting_scheme calc
_refine_ls_wR_factor_gt 0.0630
_refine_ls_wR_factor_ref 0.0646
_reflns_Friedel_coverage 0.000
_reflns_number_gt 3956
_reflns_number_total 4290
_reflns_threshold_expression 'I > 2\s(I)'
_cod_data_source_file d2nj01989b2.cif
_cod_data_source_block DPL019
_cod_depositor_comments
;
The following automatic conversions were performed:

data item '_exptl_crystal_density_meas' value 'not measured' was
changed to '?' -- the value is perceived as not measured.

Automatic conversion script
Id: cif_fix_values 7556 2019-12-06 15:28:31Z antanas 

 Adding full bibliography for 7061643--7061648.cif.
;
_cod_original_sg_symbol_H-M 'P 21/c'
_cod_database_code 7061644
_shelx_shelxl_version_number 2014/7
_shelx_space_group_comment
;
The symmetry employed for this shelxl refinement is uniquely defined
by the following loop, which should always be used as a source of
symmetry information in preference to the above space-group names.
They are only intended as comments.
;
_shelx_estimated_absorpt_t_min 0.748
_shelx_estimated_absorpt_t_max 0.782
_diffrn_source_source 'microfocus sealed tube'

loop_
_space_group_symop_operation_xyz
'x, y, z'
'-x, y+1/2, -z+1/2'
'-x, -y, -z'
'x, -y-1/2, z-1/2'

loop_
_atom_site_label
_atom_site_type_symbol
_atom_site_fract_x
_atom_site_fract_y
_atom_site_fract_z
_atom_site_U_iso_or_equiv
_atom_site_adp_type
_atom_site_occupancy
_atom_site_site_symmetry_order
_atom_site_calc_flag
_atom_site_refinement_flags_posn
_atom_site_refinement_flags_adp
_atom_site_refinement_flags_occupancy
_atom_site_disorder_assembly
_atom_site_disorder_group
Fe1 Fe 0.5000 0.5000 0.5000 0.01380(5) Uani 1 2 d S . P . .
C1 C 0.76366(10) 0.39438(6) 0.62734(13) 0.01908(17) Uani 1 1 d . . . . .
H1 H 0.7886 0.4243 0.5312 0.023 Uiso 1 1 calc R U . . .
N1 N 0.63284(8) 0.40196(5) 0.65800(10) 0.01664(14) Uani 1 1 d . . . . .
S1 S 0.42252(3) 0.53855(2) 0.77696(3) 0.01825(5) Uani 1 1 d . . . . .
N2 N 0.46413(9) 0.36566(5) 0.82950(11) 0.01867(15) Uani 1 1 d . . . . .
C2 C 0.86308(11) 0.34542(7) 0.72842(14) 0.02221(18) Uani 1 1 d . . . . .
H2 H 0.9534 0.3408 0.7007 0.027 Uiso 1 1 calc R U . . .
S2 S 0.94163(3) 0.63699(2) 0.66335(5) 0.03860(9) Uani 1 1 d . . . . .
C6 C 0.39786(12) 0.29747(7) 0.89663(16) 0.0273(2) Uani 1 1 d . . . . .
H6 H 0.4294 0.2402 0.9078 0.033 Uiso 1 1 calc R U . . .
C7 C 0.28165(12) 0.32805(7) 0.94216(17) 0.0294(2) Uani 1 1 d . . . . .
H7 H 0.2153 0.2964 0.9914 0.035 Uiso 1 1 calc R U . . .
N3 N 0.27587(9) 0.41421(6) 0.90429(12) 0.02175(16) Uani 1 1 d . . . . .
C3 C 0.82825(12) 0.30319(7) 0.87114(15) 0.0275(2) Uani 1 1 d . . . . .
H3 H 0.8948 0.2697 0.9441 0.033 Uiso 1 1 calc R U . . .
C5 C 0.60094(10) 0.35999(6) 0.79493(12) 0.01735(16) Uani 1 1 d . . . . .
C4 C 0.69527(12) 0.31050(7) 0.90579(14) 0.0254(2) Uani 1 1 d . . . . .
H4 H 0.6688 0.2824 1.0030 0.030 Uiso 1 1 calc R U . . .
N4 N 0.66750(9) 0.58584(6) 0.55993(12) 0.02155(16) Uani 1 1 d . . . . .
C8 C 0.16758(12) 0.47206(8) 0.93835(18) 0.0317(2) Uani 1 1 d . . . . .
H8A H 0.1210 0.4965 0.8283 0.048 Uiso 1 1 calc R U . . .
H8B H 0.2084 0.5179 1.0156 0.048 Uiso 1 1 calc R U . . .
H8C H 0.1004 0.4407 0.9940 0.048 Uiso 1 1 calc R U . . .
C10 C 0.78176(10) 0.60722(6) 0.60228(13) 0.01990(17) Uani 1 1 d . . . . .
C9 C 0.38764(9) 0.43819(6) 0.83662(12) 0.01660(15) Uani 1 1 d . . . . .

loop_
_atom_site_aniso_label
_atom_site_aniso_U_11
_atom_site_aniso_U_22
_atom_site_aniso_U_33
_atom_site_aniso_U_23
_atom_site_aniso_U_13
_atom_site_aniso_U_12
Fe1 0.01403(8) 0.01434(8) 0.01270(8) 0.00102(6) 0.00125(6) 0.00022(6)
C1 0.0182(4) 0.0200(4) 0.0193(4) 0.0002(3) 0.0039(3) 0.0022(3)
N1 0.0171(3) 0.0167(3) 0.0161(3) 0.0012(3) 0.0028(3) 0.0016(3)
S1 0.02460(11) 0.01556(10) 0.01521(10) 0.00065(7) 0.00514(8) 0.00252(8)
N2 0.0206(4) 0.0154(3) 0.0211(4) 0.0023(3) 0.0065(3) 0.0003(3)
C2 0.0201(4) 0.0237(4) 0.0227(4) -0.0020(4) 0.0031(3) 0.0069(3)
S2 0.01856(12) 0.04041(18) 0.0552(2) 0.01241(15) 0.00138(12) -0.00826(11)
C6 0.0309(5) 0.0174(4) 0.0357(6) 0.0035(4) 0.0118(4) -0.0038(4)
C7 0.0286(5) 0.0233(5) 0.0389(6) 0.0025(4) 0.0134(4) -0.0070(4)
N3 0.0184(4) 0.0230(4) 0.0250(4) -0.0004(3) 0.0069(3) -0.0018(3)
C3 0.0290(5) 0.0278(5) 0.0256(5) 0.0056(4) 0.0045(4) 0.0144(4)
C5 0.0201(4) 0.0147(4) 0.0177(4) 0.0009(3) 0.0045(3) 0.0029(3)
C4 0.0301(5) 0.0235(5) 0.0236(4) 0.0084(4) 0.0076(4) 0.0113(4)
N4 0.0224(4) 0.0201(4) 0.0220(4) -0.0015(3) 0.0032(3) -0.0034(3)
C8 0.0221(5) 0.0330(6) 0.0432(7) -0.0024(5) 0.0144(5) 0.0020(4)
C10 0.0211(4) 0.0166(4) 0.0225(4) 0.0029(3) 0.0052(3) -0.0012(3)
C9 0.0172(4) 0.0181(4) 0.0146(3) -0.0001(3) 0.0028(3) 0.0003(3)

loop_
_atom_type_symbol
_atom_type_description
_atom_type_scat_dispersion_real
_atom_type_scat_dispersion_imag
_atom_type_scat_source
C C 0.0033 0.0016 'International Tables Vol C Tables 4.2.6.8 and 6.1.1.4'
H H 0.0000 0.0000 'International Tables Vol C Tables 4.2.6.8 and 6.1.1.4'
N N 0.0061 0.0033 'International Tables Vol C Tables 4.2.6.8 and 6.1.1.4'
S S 0.1246 0.1234 'International Tables Vol C Tables 4.2.6.8 and 6.1.1.4'
Fe Fe 0.3463 0.8444 'International Tables Vol C Tables 4.2.6.8 and 6.1.1.4'

loop_
_geom_angle_atom_site_label_1
_geom_angle_atom_site_label_2
_geom_angle_atom_site_label_3
_geom_angle
_geom_angle_site_symmetry_1
_geom_angle_site_symmetry_3
_geom_angle_publ_flag
N4 Fe1 N4 180.00(4) 3_666 . ?
N4 Fe1 N1 92.48(3) 3_666 . ?
N4 Fe1 N1 87.52(3) . . ?
N4 Fe1 N1 87.52(3) 3_666 3_666 ?
N4 Fe1 N1 92.48(3) . 3_666 ?
N1 Fe1 N1 180.0 . 3_666 ?
N4 Fe1 S1 90.41(3) 3_666 . ?
N4 Fe1 S1 89.59(3) . . ?
N1 Fe1 S1 85.70(2) . . ?
N1 Fe1 S1 94.30(2) 3_666 . ?
N4 Fe1 S1 89.59(3) 3_666 3_666 ?
N4 Fe1 S1 90.41(3) . 3_666 ?
N1 Fe1 S1 94.30(2) . 3_666 ?
N1 Fe1 S1 85.70(2) 3_666 3_666 ?
S1 Fe1 S1 180.0 . 3_666 ?
N1 C1 C2 123.44(9) . . ?
N1 C1 H1 118.3 . . ?
C2 C1 H1 118.3 . . ?
C5 N1 C1 117.06(8) . . ?
C5 N1 Fe1 125.71(6) . . ?
C1 N1 Fe1 116.48(6) . . ?
C9 S1 Fe1 96.73(3) . . ?
C9 N2 C6 109.18(8) . . ?
C9 N2 C5 127.13(8) . . ?
C6 N2 C5 122.56(8) . . ?
C1 C2 C3 118.56(9) . . ?
C1 C2 H2 120.7 . . ?
C3 C2 H2 120.7 . . ?
C7 C6 N2 107.15(9) . . ?
C7 C6 H6 126.4 . . ?
N2 C6 H6 126.4 . . ?
C6 C7 N3 107.48(9) . . ?
C6 C7 H7 126.3 . . ?
N3 C7 H7 126.3 . . ?
C9 N3 C7 110.44(9) . . ?
C9 N3 C8 124.34(9) . . ?
C7 N3 C8 125.18(9) . . ?
C4 C3 C2 119.02(9) . . ?
C4 C3 H3 120.5 . . ?
C2 C3 H3 120.5 . . ?
N1 C5 C4 123.38(9) . . ?
N1 C5 N2 118.52(8) . . ?
C4 C5 N2 118.09(9) . . ?
C3 C4 C5 118.53(10) . . ?
C3 C4 H4 120.7 . . ?
C5 C4 H4 120.7 . . ?
C10 N4 Fe1 157.21(8) . . ?
N3 C8 H8A 109.5 . . ?
N3 C8 H8B 109.5 . . ?
H8A C8 H8B 109.5 . . ?
N3 C8 H8C 109.5 . . ?
H8A C8 H8C 109.5 . . ?
H8B C8 H8C 109.5 . . ?
N4 C10 S2 179.50(10) . . ?
N3 C9 N2 105.74(8) . . ?
N3 C9 S1 125.60(7) . . ?
N2 C9 S1 128.65(7) . . ?

loop_
_geom_bond_atom_site_label_1
_geom_bond_atom_site_label_2
_geom_bond_distance
_geom_bond_site_symmetry_2
_geom_bond_publ_flag
Fe1 N4 2.1177(9) 3_666 ?
Fe1 N4 2.1177(9) . ?
Fe1 N1 2.2474(8) . ?
Fe1 N1 2.2474(8) 3_666 ?
Fe1 S1 2.4800(3) . ?
Fe1 S1 2.4800(3) 3_666 ?
C1 N1 1.3507(12) . ?
C1 C2 1.3812(14) . ?
C1 H1 0.9500 . ?
N1 C5 1.3351(12) . ?
S1 C9 1.6942(10) . ?
N2 C9 1.3705(12) . ?
N2 C6 1.3991(13) . ?
N2 C5 1.4166(13) . ?
C2 C3 1.3857(15) . ?
C2 H2 0.9500 . ?
S2 C10 1.6312(11) . ?
C6 C7 1.3395(16) . ?
C6 H6 0.9500 . ?
C7 N3 1.3840(15) . ?
C7 H7 0.9500 . ?
N3 C9 1.3484(12) . ?
N3 C8 1.4564(14) . ?
C3 C4 1.3818(16) . ?
C3 H3 0.9500 . ?
C5 C4 1.3931(13) . ?
C4 H4 0.9500 . ?
N4 C10 1.1649(13) . ?
C8 H8A 0.9800 . ?
C8 H8B 0.9800 . ?
C8 H8C 0.9800 . ?

loop_
_geom_hbond_atom_site_label_D
_geom_hbond_atom_site_label_H
_geom_hbond_atom_site_label_A
_geom_hbond_distance_DH
_geom_hbond_distance_HA
_geom_hbond_distance_DA
_geom_hbond_angle_DHA
_geom_hbond_site_symmetry_A
C6 H6 N4 0.95 2.63 3.4122(14) 139.7 2_646
C1 H1 S1 0.95 2.96 3.5285(10) 120.0 3_666
C8 H8A S2 0.98 2.98 3.8254(14) 145.5 1_455
C8 H8C S2 0.98 3.03 3.8503(14) 142.6 3_667

loop_
_geom_torsion_atom_site_label_1
_geom_torsion_atom_site_label_2
_geom_torsion_atom_site_label_3
_geom_torsion_atom_site_label_4
_geom_torsion
_geom_torsion_site_symmetry_1
_geom_torsion_site_symmetry_2
_geom_torsion_site_symmetry_3
_geom_torsion_site_symmetry_4
_geom_torsion_publ_flag
C2 C1 N1 C5 0.67(14) . . . . ?
C2 C1 N1 Fe1 171.28(8) . . . . ?
N1 C1 C2 C3 -1.45(16) . . . . ?
C9 N2 C6 C7 0.68(13) . . . . ?
C5 N2 C6 C7 169.32(10) . . . . ?
N2 C6 C7 N3 -0.16(14) . . . . ?
C6 C7 N3 C9 -0.43(14) . . . . ?
C6 C7 N3 C8 -178.24(11) . . . . ?
C1 C2 C3 C4 0.93(17) . . . . ?
C1 N1 C5 C4 0.62(14) . . . . ?
Fe1 N1 C5 C4 -169.01(8) . . . . ?
C1 N1 C5 N2 -179.19(8) . . . . ?
Fe1 N1 C5 N2 11.18(12) . . . . ?
C9 N2 C5 N1 -48.64(14) . . . . ?
C6 N2 C5 N1 144.85(10) . . . . ?
C9 N2 C5 C4 131.54(11) . . . . ?
C6 N2 C5 C4 -34.97(14) . . . . ?
C2 C3 C4 C5 0.25(17) . . . . ?
N1 C5 C4 C3 -1.08(16) . . . . ?
N2 C5 C4 C3 178.73(10) . . . . ?
C7 N3 C9 N2 0.84(12) . . . . ?
C8 N3 C9 N2 178.66(10) . . . . ?
C7 N3 C9 S1 -178.51(8) . . . . ?
C8 N3 C9 S1 -0.68(15) . . . . ?
C6 N2 C9 N3 -0.92(11) . . . . ?
C5 N2 C9 N3 -168.91(9) . . . . ?
C6 N2 C9 S1 178.39(8) . . . . ?
C5 N2 C9 S1 10.41(15) . . . . ?
Fe1 S1 C9 N3 -137.16(8) . . . . ?
Fe1 S1 C9 N2 43.65(9) . . . . ?
